data_2006532
loop_
_publ_author_name
'Abboud, Khalil A.'
'Yin, Jianguo'
'Jones, William, M.'

_publ_section_title
;
 Carbonylchloro(\h^5^-cyclopentadienyl)(1-ethoxybutylidene)ruthenium
;
_journal_issue 9
_journal_name_full 'Acta Crystallographica Section C'
_journal_page_first IUC9700011
_journal_paper_doi 10.1107/S0108270197099459
_journal_volume 53
_journal_year 1997
_chemical_formula_moiety '[Ru (C5 H5 ) (C6 H12 O )Cl (C O )]'
_chemical_formula_sum 'C12 H17 Cl O2 Ru'
_chemical_formula_weight 329.78
_chemical_name_systematic
;
carbonylchloro(\h^5^-cyclopentadienyl)(1-ethoxybutylidene)ruthenium
;
_space_group_IT_number 33
_symmetry_cell_setting orthorhombic
_symmetry_space_group_name_Hall 'P 2c -2n'
_symmetry_space_group_name_H-M 'P n a 21'
_audit_creation_method SHELXTL5
_cell_angle_alpha 90.00
_cell_angle_beta 90.00
_cell_angle_gamma 90.00
_cell_formula_units_Z 4
_cell_length_a 6.9790(10)
_cell_length_b 15.649(2)
_cell_length_c 12.515(2)
_cell_measurement_reflns_used 40
_cell_measurement_temperature 293(2)
_cell_measurement_theta_max 11
_cell_measurement_theta_min 10
_cell_volume 1366.8(3)
_computing_cell_refinement 'Siemens SHELXTL plus'
_computing_data_collection 'Siemens SHELXTL plus (Siemens 1990)'
_computing_data_reduction 'Siemens SHELXTL plus'
_computing_molecular_graphics 'Siemens SHELXTL5'
_computing_publication_material 'Siemens SHELXTL5'
_computing_structure_refinement 'Siemens SHELXTL5'
_computing_structure_solution 'Siemens SHELXTL5 (Sheldrick, 1995)'
_diffrn_ambient_temperature 293(2)
_diffrn_measurement_device 'Siemens P3/PC'
_diffrn_measurement_method '\w scan'
_diffrn_radiation_monochromator graphite
_diffrn_radiation_source 'normal-focus sealed tube'
_diffrn_radiation_type MoK\a
_diffrn_radiation_wavelength 0.71073
_diffrn_reflns_av_R_equivalents 0.0399
_diffrn_reflns_av_sigmaI/netI 0.0291
_diffrn_reflns_limit_h_max 8
_diffrn_reflns_limit_h_min 0
_diffrn_reflns_limit_k_max 18
_diffrn_reflns_limit_k_min 0
_diffrn_reflns_limit_l_max 14
_diffrn_reflns_limit_l_min 0
_diffrn_reflns_number 1923
_diffrn_reflns_theta_max 25.0
_diffrn_reflns_theta_min 1.5
_diffrn_standards_decay_% 4.5
_diffrn_standards_interval_count 100
_diffrn_standards_number 4
_exptl_absorpt_coefficient_mu 1.326
_exptl_absorpt_correction_type none
_exptl_crystal_colour red
_exptl_crystal_density_diffrn 1.603
_exptl_crystal_description Needles
_exptl_crystal_F_000 664
_exptl_crystal_size_max 0.34
_exptl_crystal_size_mid 0.14
_exptl_crystal_size_min 0.12
_refine_diff_density_max 0.250
_refine_diff_density_min -0.392
_refine_ls_abs_structure_details 'Flack H D (1983), Acta Cryst. A39, 876-881'
_refine_ls_abs_structure_Flack -0.04(7)
_refine_ls_extinction_method none
_refine_ls_goodness_of_fit_all 1.012
_refine_ls_goodness_of_fit_obs 1.088
_refine_ls_hydrogen_treatment constr
_refine_ls_matrix_type full
_refine_ls_number_parameters 145
_refine_ls_number_reflns 1260
_refine_ls_number_restraints 1
_refine_ls_restrained_S_all 1.011
_refine_ls_restrained_S_obs 1.087
_refine_ls_R_factor_all 0.0365
_refine_ls_R_factor_obs .0262
_refine_ls_shift/esd_max 0.000
_refine_ls_shift/esd_mean 0.000
_refine_ls_structure_factor_coef Fsqd
_refine_ls_weighting_details 'w=1/[\s^2^(Fo^2^)+(0.0249P)^2^+0.6300P] where P=(Fo^2^+2Fc^2^)/3'
_refine_ls_weighting_scheme calc
_refine_ls_wR_factor_all 0.0545
_refine_ls_wR_factor_obs .0523
_reflns_number_observed 1034
_reflns_number_total 1260
_reflns_observed_criterion >2sigma(I)
_cod_data_source_file qb0009.cif
_cod_data_source_block 1
_cod_depositor_comments
;
The following automatic conversions were performed:
'_symmetry_cell_setting' value 'Orthorhombic' changed to 'orthorhombic'
according to '/home/saulius/struct/CIF-dictionaries/cif_core.dic'
dictionary named 'cif_core.dic' version 2.4.1 from 2010-06-29.

Automatic conversion script
Id: cif_fix_enum 1527 2010-12-29 10:47:43Z saulius 
;
_cod_database_code 2006532

loop_
_symmetry_equiv_pos_as_xyz
'x, y, z'
'-x, -y, z+1/2'
'x+1/2, -y+1/2, z'
'-x+1/2, y+1/2, z+1/2'

loop_
_atom_site_aniso_label
_atom_site_aniso_U_11
_atom_site_aniso_U_22
_atom_site_aniso_U_33
_atom_site_aniso_U_12
_atom_site_aniso_U_13
_atom_site_aniso_U_23
Ru .0341(2) .0350(2) .0405(2) -.0013(2) -.0018(4) .0002(4)
Cl .0418(8) .0603(10) .0685(11) -.0094(9) .0098(10) .0018(9)
C1 .047(4) .069(5) .046(4) .012(4) .000(4) -.006(4)
C2 .064(5) .056(5) .048(5) -.011(4) .024(5) -.006(4)
C3 .082(6) .060(5) .036(3) .002(4) -.004(4) .004(3)
C4 .053(4) .060(4) .055(4) -.006(3) .002(4) -.015(4)
C5 .075(5) .043(4) .053(4) .007(4) .018(4) -.010(4)
C6 .053(3) .054(3) .063(6) .006(3) -.008(5) .005(6)
O6 .106(4) .056(3) .130(8) .026(3) -.039(5) .000(4)
O7 .064(3) .041(3) .050(3) -.004(2) -.013(3) .000(2)
C7 .027(3) .044(4) .046(4) .000(3) .005(3) -.001(3)
C8 .048(3) .044(4) .051(4) .000(3) -.006(3) -.010(3)
C9 .064(5) .053(5) .086(6) -.017(4) .013(5) -.011(4)
C10 .059(4) .049(5) .112(7) -.015(4) -.010(5) -.002(5)
C11 .078(5) .038(4) .073(5) -.002(4) -.016(5) -.001(4)
C12 .073(6) .060(5) .063(5) .012(4) -.009(4) .012(4)

loop_
_atom_site_label
_atom_site_fract_x
_atom_site_fract_y
_atom_site_fract_z
_atom_site_U_iso_or_equiv
_atom_site_thermal_displace_type
_atom_site_calc_flag
_atom_site_refinement_flags
_atom_site_occupancy
_atom_site_disorder_group
_atom_site_type_symbol
Ru .12238(6) .44582(2) .00000(3) .03653(12) Uani d . 1 . Ru
Cl -.1461(3) .38660(12) .0974(2) .0569(5) Uani d . 1 . Cl
C1 .3850(11) .3847(5) -.0696(5) .054(2) Uani d . 1 . C
H1 .5099 .3798 -.0344 .065 Uiso calc R 1 . H
C2 .3234(13) .4539(5) -.1338(7) .056(2) Uani d . 1 . C
H2 .4003 .5040 -.1530 .067 Uiso calc R 1 . H
C3 .1457(12) .4301(5) -.1805(5) .059(2) Uani d . 1 . C
H3 .0746 .4629 -.2342 .071 Uiso calc R 1 . H
C4 .0942(10) .3518(5) -.1400(6) .056(2) Uani d . 1 . C
H4 -.0217 .3199 -.1590 .067 Uiso calc R 1 . H
C5 .2417(11) .3228(5) -.0697(6) .057(2) Uani d . 1 . C
H5 .2469 .2671 -.0339 .069 Uiso calc R 1 . H
C6 .0105(10) .5528(4) -.0109(10) .057(2) Uani d . 1 . C
O6 -.0477(9) .6188(4) -.0277(6) .097(3) Uani d . 1 . O
O7 .3393(7) .4322(3) .1994(4) .0516(12) Uani d . 1 . O
C7 .2558(9) .4814(5) .1293(6) .039(2) Uani d . 1 . C
C8 .3045(9) .5730(4) .1591(6) .048(2) Uani d . 1 . C
H8A .3325 .5764 .2349 .057 Uiso calc R 1 . H
H8B .1959 .6098 .1442 .057 Uiso calc R 1 . H
C9 .4784(11) .6029(5) .0948(7) .068(2) Uani d . 1 . C
H9A .5833 .5631 .1053 .081 Uiso calc R 1 . H
H9B .4465 .6032 .0194 .081 Uiso calc R 1 . H
C10 .5406(12) .6907(5) .1282(8) .073(2) Uani d . 1 . C
H10A .6497 .7078 .0866 .110 Uiso calc R 1 . H
H10B .5743 .6902 .2025 .110 Uiso calc R 1 . H
H10C .4376 .7303 .1167 .110 Uiso calc R 1 . H
C11 .3363(12) .3382(4) .1951(6) .063(2) Uani d . 1 . C
H11A .4185 .3182 .1378 .075 Uiso calc R 1 . H
H11B .2071 .3182 .1814 .075 Uiso calc R 1 . H
C12 .4051(12) .3045(5) .2988(6) .066(2) Uani d . 1 . C
H12A .4039 .2431 .2970 .098 Uiso calc R 1 . H
H12B .3226 .3242 .3550 .098 Uiso calc R 1 . H
H12C .5333 .3242 .3116 .098 Uiso calc R 1 . H

loop_
_atom_type_symbol
_atom_type_description
_atom_type_scat_dispersion_real
_atom_type_scat_dispersion_imag
_atom_type_scat_source
C C 0.0033 0.0016 'International Tables Vol C Tables 4.2.6.8 and 6.1.1.4'
H H 0.0000 0.0000 'International Tables Vol C Tables 4.2.6.8 and 6.1.1.4'
O O 0.0106 0.0060 'International Tables Vol C Tables 4.2.6.8 and 6.1.1.4'
Cl Cl 0.1484 0.1585 'International Tables Vol C Tables 4.2.6.8 and 6.1.1.4'
Ru Ru -1.2594 0.8363 'International Tables Vol C Tables 4.2.6.8 and 6.1.1.4'

loop_
_geom_angle_atom_site_label_1
_geom_angle_atom_site_label_2
_geom_angle_atom_site_label_3
_geom_angle
_geom_angle_publ_flag
C6 Ru C7 90.3(4) yes
C6 Ru C2 99.3(4) ?
C7 Ru C2 108.2(3) ?
C6 Ru C1 134.5(4) ?
C7 Ru C1 93.1(3) ?
C2 Ru C1 37.2(3) ?
C6 Ru C5 153.1(5) ?
C7 Ru C5 112.7(3) ?
C2 Ru C5 61.3(3) ?
C1 Ru C5 35.9(2) ?
C6 Ru C3 93.1(4) ?
C7 Ru C3 145.1(3) ?
C2 Ru C3 37.0(3) ?
C1 Ru C3 60.7(3) ?
C5 Ru C3 60.1(3) ?
C6 Ru C4 119.1(4) ?
C7 Ru C4 149.1(3) ?
C2 Ru C4 60.5(3) ?
C1 Ru C4 60.0(3) ?
C5 Ru C4 36.4(3) ?
C3 Ru C4 35.0(2) ?
C6 Ru Cl 93.3(3) yes
C7 Ru Cl 93.5(2) yes
C2 Ru Cl 154.7(2) ?
C1 Ru Cl 131.7(2) ?
C5 Ru Cl 98.8(2) ?
C3 Ru Cl 120.9(2) ?
C4 Ru Cl 94.2(2) ?
C5 C1 C2 108.3(7) ?
C5 C1 Ru 73.2(4) ?
C2 C1 Ru 69.3(4) ?
C1 C2 C3 107.4(7) ?
C1 C2 Ru 73.5(4) ?
C3 C2 Ru 74.9(5) ?
C4 C3 C2 108.0(7) ?
C4 C3 Ru 73.3(4) ?
C2 C3 Ru 68.0(4) ?
C3 C4 C5 108.8(6) ?
C3 C4 Ru 71.8(4) ?
C5 C4 Ru 70.9(4) ?
C1 C5 C4 107.3(7) ?
C1 C5 Ru 70.9(4) ?
C4 C5 Ru 72.7(4) ?
O6 C6 Ru 172.6(11) ?
C7 O7 C11 123.9(6) ?
O7 C7 C8 106.9(6) ?
O7 C7 Ru 127.2(6) ?
C8 C7 Ru 125.5(5) ?
C7 C8 C9 109.7(5) ?
C10 C9 C8 111.3(6) ?
O7 C11 C12 108.7(6) ?

loop_
_geom_bond_atom_site_label_1
_geom_bond_atom_site_label_2
_geom_bond_site_symmetry_2
_geom_bond_distance
_geom_bond_publ_flag
Ru C6 . 1.853(7) yes
Ru C7 . 1.948(8) yes
Ru C2 . 2.188(8) yes
Ru C1 . 2.244(7) yes
Ru C5 . 2.272(7) yes
Ru C3 . 2.278(7) yes
Ru C4 . 2.297(7) yes
Ru Cl . 2.420(2) yes
C1 C5 . 1.393(10) ?
C1 C2 . 1.415(11) ?
C2 C3 . 1.421(12) ?
C3 C4 . 1.374(10) ?
C4 C5 . 1.428(10) ?
C6 O6 . 1.130(8) ?
O7 C7 . 1.304(8) ?
O7 C11 . 1.472(8) ?
C7 C8 . 1.520(10) ?
C8 C9 . 1.529(9) ?
C9 C10 . 1.501(9) ?
C11 C12 . 1.481(9) ?
